data_2205689
loop_
_publ_author_name
'Bolte, Michael'

_publ_section_title
;
 4,4'-Bis(di-<i>n</i>-butylaminostyryl)-2,2'-bipyridine: a space group
 revision
;
_journal_issue 5
_journal_name_full 'Acta Crystallographica Section E'
_journal_page_first o1364
_journal_page_last o1366
_journal_paper_doi 10.1107/S1600536805011414
_journal_volume 61
_journal_year 2005
_chemical_formula_iupac 'C42 H54 N4'
_chemical_formula_moiety 'C42 H54 N4'
_chemical_formula_sum 'C42 H54 N4'
_chemical_formula_weight 614.89
_chemical_name_systematic ?
_space_group_IT_number 2
_symmetry_cell_setting triclinic
_symmetry_space_group_name_Hall '-P 1'
_symmetry_space_group_name_H-M 'P -1'
_atom_sites_solution_hydrogens geom
_atom_sites_solution_primary direct
_atom_sites_solution_secondary difmap
_audit_creation_method SHELXL-97
_cell_angle_alpha 105.67(2)
_cell_angle_beta 99.141(10)
_cell_angle_gamma 93.40(2)
_cell_formula_units_Z 2
_cell_length_a 11.915(3)
_cell_length_b 12.050(4)
_cell_length_c 13.544(2)
_cell_measurement_reflns_used 25
_cell_measurement_temperature 293(2)
_cell_volume 1837.8(8)
_computing_cell_refinement 'Enraf--Nonius CAD-4'
_computing_data_collection 'Enraf--Nonius CAD-4'
_computing_data_reduction 'Enraf--Nonius CAD-4'
_computing_molecular_graphics 'XP in SHELXTL-Plus (Sheldrick, 1991)'
_computing_publication_material 'SHELXL97 and PLATON (Spek, 2003)'
_computing_structure_refinement 'SHELXL97 (Sheldrick, 1997)'
_computing_structure_solution 'coordinates were input directly'
_diffrn_ambient_temperature 293(2)
_diffrn_measured_fraction_theta_full 0.992
_diffrn_measured_fraction_theta_max 0.991
_diffrn_measurement_device_type 'Enraf-Nonius CAD-4'
_diffrn_measurement_method '\f or \w scans?'
_diffrn_radiation_monochromator graphite
_diffrn_radiation_source 'fine-focus sealed tube'
_diffrn_radiation_type MoK\a
_diffrn_radiation_wavelength 0.71069
_diffrn_reflns_av_R_equivalents 0.0255
_diffrn_reflns_av_sigmaI/netI 0.0718
_diffrn_reflns_limit_h_max 15
_diffrn_reflns_limit_h_min 0
_diffrn_reflns_limit_k_max 15
_diffrn_reflns_limit_k_min -15
_diffrn_reflns_limit_l_max 17
_diffrn_reflns_limit_l_min -17
_diffrn_reflns_number 8328
_diffrn_reflns_theta_full 25.00
_diffrn_reflns_theta_max 26.97
_diffrn_reflns_theta_min 2.01
_exptl_absorpt_coefficient_mu 0.065
_exptl_absorpt_correction_type none
_exptl_crystal_colour yellow
_exptl_crystal_density_diffrn 1.111
_exptl_crystal_density_method 'not measured'
_exptl_crystal_description prism
_exptl_crystal_F_000 668
_exptl_crystal_size_max 0.45
_exptl_crystal_size_mid 0.35
_exptl_crystal_size_min 0.32
_refine_diff_density_max 0.319
_refine_diff_density_min -0.229
_refine_ls_extinction_method none
_refine_ls_goodness_of_fit_ref 1.023
_refine_ls_hydrogen_treatment constr
_refine_ls_matrix_type full
_refine_ls_number_parameters 453
_refine_ls_number_reflns 7957
_refine_ls_number_restraints 10
_refine_ls_restrained_S_all 1.028
_refine_ls_R_factor_all 0.2045
_refine_ls_R_factor_gt 0.0795
_refine_ls_shift/su_max 0.000
_refine_ls_shift/su_mean 0.000
_refine_ls_structure_factor_coef Fsqd
_refine_ls_weighting_details 'calc w=1/[\s^2^(Fo^2^)+(0.1309P)^2^+0.0377P] where P=(Fo^2^+2Fc^2^)/3'
_refine_ls_weighting_scheme calc
_refine_ls_wR_factor_gt 0.2159
_refine_ls_wR_factor_ref 0.2702
_reflns_number_gt 3290
_reflns_number_total 7957
_reflns_threshold_expression I>2\s(I)
_cod_data_source_file cv6490.cif
_cod_data_source_block I
_cod_depositor_comments
;
The following automatic conversions were performed:
'_symmetry_cell_setting' value 'Triclinic' changed to 'triclinic'
according to '/home/saulius/struct/CIF-dictionaries/cif_core.dic'
dictionary named 'cif_core.dic' version 2.4.1 from 2010-06-29.

Automatic conversion script
Id: cif_fix_enum 1527 2010-12-29 10:47:43Z saulius 

The following automatic conversions were performed:

'_symmetry_cell_setting' value 'Triclinic' changed to 'triclinic'
according to /home/saulius/struct/CIF-dictionaries/cif_core.dic
dictionary named 'cif_core.dic' version 2.4.1 from 2010-06-29.

Automatic conversion script
Id: cif_fix_values 1715 2011-07-08 13:25:40Z adriana 
;
_cod_database_code 2205689
_cod_database_fobs_code 2205689

loop_
_symmetry_equiv_pos_as_xyz
'x, y, z'
'-x, -y, -z'

loop_
_atom_site_label
_atom_site_fract_x
_atom_site_fract_y
_atom_site_fract_z
_atom_site_U_iso_or_equiv
_atom_site_adp_type
_atom_site_calc_flag
_atom_site_refinement_flags
_atom_site_occupancy
_atom_site_disorder_assembly
_atom_site_disorder_group
_atom_site_type_symbol
N51 0.0709(2) -0.1189(2) -0.0652(2) 0.0698(7) Uani d . 1 . . N
N52 0.7479(2) 0.5612(2) 0.3534(2) 0.0824(8) Uani d . 1 A . N
C62 0.0593(2) -0.0117(3) -0.0086(2) 0.0594(8) Uani d . 1 . . C
C63 0.1498(2) 0.0739(3) 0.0333(2) 0.0613(8) Uani d . 1 . . C
H63 0.1372 0.1469 0.0724 0.074 Uiso calc R 1 . . H
C64 0.2596(3) 0.0515(3) 0.0172(2) 0.0629(8) Uani d . 1 . . C
C65 0.2711(3) -0.0581(3) -0.0429(3) 0.0726(9) Uani d . 1 . . C
H65 0.3421 -0.0773 -0.0582 0.087 Uiso calc R 1 . . H
C66 0.1765(3) -0.1386(3) -0.0800(3) 0.0767(9) Uani d . 1 . . C
H66 0.1872 -0.2126 -0.1184 0.092 Uiso calc R 1 . . H
C67 0.3593(3) 0.1375(3) 0.0612(3) 0.0691(9) Uani d . 1 . . C
H67 0.4215 0.1291 0.0272 0.083 Uiso calc R 1 . . H
C68 0.3681(3) 0.2264(3) 0.1456(3) 0.0694(9) Uani d . 1 . . C
H68 0.3045 0.2333 0.1778 0.083 Uiso calc R 1 . . H
C69 0.4642(3) 0.3146(3) 0.1945(2) 0.0617(8) Uani d . 1 . . C
C70 0.4675(3) 0.3889(3) 0.2927(3) 0.0767(10) Uani d . 1 . . C
H70 0.4052 0.3834 0.3254 0.092 Uiso calc R 1 . . H
C71 0.5586(3) 0.4710(3) 0.3450(3) 0.0817(10) Uani d . 1 . . C
H71 0.5559 0.5192 0.4108 0.098 Uiso calc R 1 . . H
C72 0.6550(3) 0.4825(3) 0.3000(3) 0.0697(9) Uani d . 1 . . C
C73 0.6491(3) 0.4119(3) 0.1988(3) 0.0699(9) Uani d . 1 . . C
H73 0.7093 0.4198 0.1642 0.084 Uiso calc R 1 . . H
C74 0.5579(3) 0.3313(3) 0.1485(2) 0.0670(8) Uani d . 1 . . C
H74 0.5586 0.2859 0.0811 0.080 Uiso calc R 1 . . H
C75 0.8452(3) 0.5764(3) 0.3047(3) 0.0933(12) Uani d . 1 . . C
H75A 0.8860 0.6527 0.3387 0.112 Uiso calc R 1 . . H
H75B 0.8188 0.5713 0.2320 0.112 Uiso calc R 1 . . H
C76 0.9282(4) 0.4816(4) 0.3126(4) 0.1174(15) Uani d . 1 . . C
H76A 0.9599 0.4923 0.3855 0.141 Uiso calc R 1 . . H
H76B 0.8845 0.4058 0.2861 0.141 Uiso calc R 1 . . H
C77 1.0174(5) 0.4839(6) 0.2582(4) 0.158(2) Uani d . 1 . . C
H77A 1.0625 0.5588 0.2879 0.190 Uiso calc R 1 . . H
H77B 0.9846 0.4792 0.1868 0.190 Uiso calc R 1 . . H
C78 1.0974(4) 0.3917(4) 0.2559(4) 0.1320(18) Uani d . 1 . . C
H78A 1.1551 0.4032 0.2165 0.198 Uiso calc R 1 . . H
H78B 1.0552 0.3168 0.2238 0.198 Uiso calc R 1 . . H
H78C 1.1330 0.3962 0.3258 0.198 Uiso calc R 1 . . H
C79 0.7629(4) 0.6195(3) 0.4633(3) 0.1028(13) Uani d D 1 . . C
H79A 0.8376 0.6045 0.4940 0.123 Uiso calc PR 0.464(13) A 1 H
H79B 0.7075 0.5791 0.4902 0.123 Uiso calc PR 0.464(13) A 1 H
H79C 0.8430 0.6401 0.4949 0.123 Uiso calc PR 0.536(13) A 2 H
H79D 0.7265 0.5734 0.5004 0.123 Uiso calc PR 0.536(13) A 2 H
C80 0.7554(10) 0.7461(8) 0.5086(10) 0.109(5) Uani d PD 0.464(13) A 1 C
H80A 0.7884 0.7689 0.5823 0.130 Uiso calc PR 0.464(13) A 1 H
H80B 0.7992 0.7902 0.4747 0.130 Uiso calc PR 0.464(13) A 1 H
C81 0.6367(7) 0.7731(8) 0.4953(10) 0.087(4) Uani d PD 0.464(13) A 1 C
H81A 0.5925 0.7303 0.5300 0.104 Uiso calc PR 0.464(13) A 1 H
H81B 0.6030 0.7508 0.4218 0.104 Uiso calc PR 0.464(13) A 1 H
C80' 0.6995(11) 0.7302(8) 0.4586(8) 0.118(5) Uani d PD 0.536(13) A 2 C
H80C 0.7350 0.7709 0.4168 0.141 Uiso calc PR 0.536(13) A 2 H
H80D 0.6203 0.7059 0.4251 0.141 Uiso calc PR 0.536(13) A 2 H
C81' 0.7040(13) 0.8101(9) 0.5648(9) 0.171(7) Uani d PD 0.536(13) A 2 C
H81C 0.7823 0.8393 0.5983 0.205 Uiso calc PR 0.536(13) A 2 H
H81D 0.6692 0.7712 0.6082 0.205 Uiso calc PR 0.536(13) A 2 H
C82 0.6345(5) 0.9103(5) 0.5449(5) 0.161(2) Uani d D 1 . . C
H82A 0.5568 0.9275 0.5440 0.241 Uiso calc PR 0.464(13) A 1 H
H82B 0.6701 0.9519 0.5047 0.241 Uiso calc PR 0.464(13) A 1 H
H82C 0.6754 0.9334 0.6155 0.241 Uiso calc PR 0.464(13) A 1 H
H82D 0.6365 0.9683 0.6098 0.241 Uiso calc PR 0.536(13) A 2 H
H82E 0.5567 0.8799 0.5142 0.241 Uiso calc PR 0.536(13) A 2 H
H82F 0.6677 0.9444 0.4983 0.241 Uiso calc PR 0.536(13) A 2 H
N1 0.0696(2) -0.6286(2) -0.0418(2) 0.0729(7) Uani d . 1 . . N
N2 0.7652(2) 0.0539(2) 0.3227(2) 0.0769(8) Uani d . 1 B . N
C2 0.0599(3) -0.5164(3) 0.0012(2) 0.0629(8) Uani d . 1 . . C
C3 0.1532(3) -0.4341(3) 0.0455(2) 0.0676(9) Uani d . 1 . . C
H3 0.1424 -0.3568 0.0730 0.081 Uiso calc R 1 . . H
C4 0.2636(3) -0.4674(3) 0.0489(2) 0.0644(8) Uani d . 1 . . C
C5 0.2722(3) -0.5842(3) 0.0048(3) 0.0746(9) Uani d . 1 . . C
H5 0.3436 -0.6115 0.0050 0.089 Uiso calc R 1 . . H
C6 0.1749(3) -0.6588(3) -0.0390(3) 0.0782(10) Uani d . 1 . . C
H6 0.1833 -0.7362 -0.0690 0.094 Uiso calc R 1 . . H
C7 0.3679(3) -0.3873(3) 0.0959(3) 0.0737(9) Uani d . 1 . . C
H7 0.4356 -0.4204 0.1073 0.088 Uiso calc R 1 . . H
C8 0.3753(3) -0.2737(3) 0.1234(2) 0.0717(9) Uani d . 1 . . C
H8 0.3073 -0.2414 0.1110 0.086 Uiso calc R 1 . . H
C9 0.4785(3) -0.1906(3) 0.1717(2) 0.0660(8) Uani d . 1 . . C
C10 0.5861(3) -0.2246(3) 0.1975(3) 0.0733(9) Uani d . 1 . . C
H10 0.5948 -0.3032 0.1831 0.088 Uiso calc R 1 . . H
C11 0.6801(3) -0.1447(3) 0.2438(3) 0.0770(10) Uani d . 1 . . C
H11 0.7512 -0.1709 0.2577 0.092 Uiso calc R 1 . . H
C12 0.6716(3) -0.0260(3) 0.2706(2) 0.0654(8) Uani d . 1 . . C
C13 0.5635(3) 0.0079(3) 0.2430(3) 0.0715(9) Uani d . 1 . . C
H13 0.5541 0.0864 0.2571 0.086 Uiso calc R 1 . . H
C14 0.4716(3) -0.0728(3) 0.1956(3) 0.0731(9) Uani d . 1 . . C
H14 0.4010 -0.0469 0.1787 0.088 Uiso calc R 1 . . H
C15 0.8744(3) 0.0146(3) 0.3592(3) 0.0829(10) Uani d . 1 . . C
H15A 0.8590 -0.0528 0.3831 0.100 Uiso calc R 1 . . H
H15B 0.9165 0.0754 0.4184 0.100 Uiso calc R 1 . . H
C16 0.9486(3) -0.0162(3) 0.2763(3) 0.0812(10) Uani d . 1 . . C
H16A 0.9030 -0.0675 0.2128 0.097 Uiso calc R 1 . . H
H16B 0.9753 0.0538 0.2609 0.097 Uiso calc R 1 . . H
C17 1.0506(3) -0.0747(4) 0.3111(3) 0.0979(12) Uani d . 1 . . C
H17A 1.0951 -0.0238 0.3754 0.118 Uiso calc R 1 . . H
H17B 1.0235 -0.1452 0.3256 0.118 Uiso calc R 1 . . H
C18 1.1259(4) -0.1041(4) 0.2315(3) 0.1218(15) Uani d . 1 . . C
H18A 1.1889 -0.1411 0.2572 0.183 Uiso calc R 1 . . H
H18B 1.1545 -0.0345 0.2181 0.183 Uiso calc R 1 . . H
H18C 1.0828 -0.1557 0.1681 0.183 Uiso calc R 1 . . H
C19 0.7611(3) 0.1778(3) 0.3464(3) 0.0908(11) Uani d D 1 . . C
H19A 0.6937 0.1904 0.3020 0.109 Uiso calc PR 0.551(15) B 1 H
H19B 0.8267 0.2093 0.3246 0.109 Uiso calc PR 0.551(15) B 1 H
H19C 0.7148 0.1980 0.2894 0.109 Uiso calc PR 0.449(15) B 2 H
H19D 0.8373 0.2184 0.3603 0.109 Uiso calc PR 0.449(15) B 2 H
C20 0.7592(11) 0.2505(9) 0.4552(8) 0.126(5) Uani d PD 0.551(15) B 1 C
H20A 0.8229 0.2327 0.5005 0.152 Uiso calc PR 0.551(15) B 1 H
H20B 0.7755 0.3308 0.4565 0.152 Uiso calc PR 0.551(15) B 1 H
C21 0.6710(10) 0.2448(14) 0.4975(9) 0.175(8) Uani d PD 0.551(15) B 1 C
H21A 0.6484 0.1638 0.4898 0.210 Uiso calc PR 0.551(15) B 1 H
H21B 0.6091 0.2729 0.4584 0.210 Uiso calc PR 0.551(15) B 1 H
C21' 0.7539(12) 0.273(2) 0.5290(9) 0.255(14) Uani d PD 0.449(15) B 2 C
H21C 0.7875 0.3414 0.5159 0.306 Uiso calc PR 0.449(15) B 2 H
H21D 0.8165 0.2351 0.5563 0.306 Uiso calc PR 0.449(15) B 2 H
C20' 0.7064(13) 0.2067(14) 0.4442(11) 0.198(12) Uani d PD 0.449(15) B 2 C
H20C 0.6351 0.2372 0.4253 0.238 Uiso calc PR 0.449(15) B 2 H
H20D 0.6860 0.1333 0.4568 0.238 Uiso calc PR 0.449(15) B 2 H
C22 0.6832(5) 0.3139(5) 0.6172(4) 0.156(2) Uani d D 1 . . C
H22A 0.6118 0.3036 0.6396 0.234 Uiso calc PR 0.551(15) B 1 H
H22B 0.7033 0.3948 0.6264 0.234 Uiso calc PR 0.551(15) B 1 H
H22C 0.7417 0.2849 0.6578 0.234 Uiso calc PR 0.551(15) B 1 H
H22D 0.7337 0.3562 0.6805 0.234 Uiso calc PR 0.449(15) B 2 H
H22E 0.6435 0.2477 0.6281 0.234 Uiso calc PR 0.449(15) B 2 H
H22F 0.6287 0.3630 0.5972 0.234 Uiso calc PR 0.449(15) B 2 H

loop_
_atom_site_aniso_label
_atom_site_aniso_U_11
_atom_site_aniso_U_22
_atom_site_aniso_U_33
_atom_site_aniso_U_12
_atom_site_aniso_U_13
_atom_site_aniso_U_23
N51 0.0675(18) 0.0601(17) 0.0762(18) 0.0068(13) 0.0161(14) 0.0082(14)
N52 0.079(2) 0.076(2) 0.084(2) -0.0060(16) 0.0072(16) 0.0150(16)
C62 0.0607(18) 0.0594(19) 0.0574(17) 0.0051(16) 0.0107(15) 0.0158(15)
C63 0.0581(19) 0.062(2) 0.0640(18) 0.0078(16) 0.0137(15) 0.0157(15)
C64 0.062(2) 0.062(2) 0.067(2) 0.0093(16) 0.0119(16) 0.0221(17)
C65 0.062(2) 0.075(2) 0.079(2) 0.0145(18) 0.0149(17) 0.0161(18)
C66 0.078(2) 0.065(2) 0.080(2) 0.0148(19) 0.0171(19) 0.0058(17)
C67 0.0584(19) 0.070(2) 0.078(2) 0.0061(17) 0.0153(17) 0.0187(18)
C68 0.0574(19) 0.075(2) 0.078(2) 0.0047(17) 0.0111(16) 0.0268(19)
C69 0.0592(19) 0.061(2) 0.068(2) 0.0126(16) 0.0135(16) 0.0220(16)
C70 0.072(2) 0.074(2) 0.086(2) 0.0005(19) 0.0278(19) 0.021(2)
C71 0.095(3) 0.070(2) 0.075(2) -0.001(2) 0.023(2) 0.0092(18)
C72 0.071(2) 0.060(2) 0.078(2) 0.0041(17) 0.0116(18) 0.0211(18)
C73 0.0577(19) 0.074(2) 0.078(2) 0.0058(17) 0.0152(17) 0.0187(18)
C74 0.066(2) 0.074(2) 0.0626(19) 0.0104(17) 0.0148(16) 0.0183(17)
C75 0.077(3) 0.078(3) 0.112(3) -0.004(2) 0.010(2) 0.013(2)
C76 0.088(3) 0.143(4) 0.116(4) 0.015(3) 0.012(3) 0.031(3)
C77 0.136(5) 0.244(7) 0.129(4) 0.054(5) 0.048(4) 0.090(4)
C78 0.111(4) 0.143(4) 0.127(4) 0.051(3) 0.008(3) 0.013(3)
C79 0.116(3) 0.081(3) 0.092(3) -0.007(2) 0.003(2) 0.005(2)
C80 0.155(12) 0.068(7) 0.072(9) -0.022(7) 0.027(7) -0.027(6)
C81 0.092(7) 0.077(8) 0.106(10) 0.024(5) 0.028(6) 0.043(7)
C80' 0.157(15) 0.073(7) 0.093(8) -0.045(8) 0.021(7) -0.014(5)
C81' 0.239(18) 0.140(12) 0.116(9) -0.047(12) 0.019(10) 0.027(8)
C82 0.160(5) 0.121(5) 0.217(7) 0.027(4) 0.080(5) 0.045(5)
N1 0.078(2) 0.0578(18) 0.0829(19) 0.0096(14) 0.0091(15) 0.0232(14)
N2 0.0628(17) 0.074(2) 0.087(2) 0.0060(15) 0.0078(15) 0.0146(16)
C2 0.071(2) 0.059(2) 0.0589(18) 0.0041(17) 0.0089(16) 0.0185(15)
C3 0.075(2) 0.058(2) 0.068(2) 0.0038(18) 0.0135(17) 0.0142(16)
C4 0.066(2) 0.069(2) 0.0604(19) 0.0031(17) 0.0131(15) 0.0209(16)
C5 0.072(2) 0.072(2) 0.081(2) 0.0160(19) 0.0144(18) 0.0225(19)
C6 0.086(3) 0.060(2) 0.088(2) 0.011(2) 0.010(2) 0.0232(18)
C7 0.073(2) 0.076(2) 0.076(2) 0.0160(19) 0.0186(18) 0.0246(19)
C8 0.074(2) 0.077(3) 0.067(2) 0.0149(19) 0.0199(17) 0.0206(18)
C9 0.059(2) 0.079(2) 0.0615(19) 0.0100(18) 0.0165(15) 0.0183(17)
C10 0.079(2) 0.059(2) 0.081(2) 0.0086(18) 0.0194(18) 0.0155(17)
C11 0.067(2) 0.074(2) 0.087(2) 0.0110(19) 0.0130(18) 0.0176(19)
C12 0.065(2) 0.064(2) 0.0632(19) 0.0001(17) 0.0126(16) 0.0128(16)
C13 0.062(2) 0.070(2) 0.082(2) 0.0081(18) 0.0141(17) 0.0191(18)
C14 0.065(2) 0.073(2) 0.082(2) 0.0122(19) 0.0135(17) 0.0214(18)
C15 0.073(2) 0.092(3) 0.076(2) -0.0011(19) 0.0076(18) 0.0174(19)
C16 0.073(2) 0.086(3) 0.081(2) 0.0036(19) 0.0120(19) 0.0205(19)
C17 0.082(3) 0.116(3) 0.104(3) 0.021(2) 0.015(2) 0.043(3)
C18 0.114(3) 0.146(4) 0.110(3) 0.049(3) 0.030(3) 0.030(3)
C19 0.091(3) 0.073(3) 0.102(3) 0.002(2) 0.015(2) 0.017(2)
C20 0.171(12) 0.070(7) 0.102(8) -0.006(7) 0.025(8) -0.031(5)
C21 0.125(10) 0.29(2) 0.154(14) 0.069(11) 0.070(9) 0.108(14)
C21' 0.126(12) 0.46(3) 0.077(9) -0.120(16) 0.038(9) -0.068(13)
C20' 0.127(13) 0.114(12) 0.26(2) -0.097(10) 0.064(14) -0.101(12)
C22 0.167(5) 0.164(5) 0.134(5) 0.049(4) 0.051(4) 0.019(4)

loop_
_atom_type_symbol
_atom_type_description
_atom_type_scat_dispersion_real
_atom_type_scat_dispersion_imag
_atom_type_scat_source
C C 0.0033 0.0016 'International Tables Vol C Tables 4.2.6.8 and 6.1.1.4'
H H 0.0000 0.0000 'International Tables Vol C Tables 4.2.6.8 and 6.1.1.4'
N N 0.0061 0.0033 'International Tables Vol C Tables 4.2.6.8 and 6.1.1.4'

loop_
_geom_angle_atom_site_label_1
_geom_angle_atom_site_label_2
_geom_angle_atom_site_label_3
_geom_angle_site_symmetry_3
_geom_angle
C66 N51 C62 . 115.7(3)
C72 N52 C79 . 123.1(3)
C72 N52 C75 . 120.7(3)
C79 N52 C75 . 115.6(3)
N51 C62 C63 . 123.2(3)
N51 C62 C62 2 116.2(3)
C63 C62 C62 2 120.5(4)
C62 C63 C64 . 120.2(3)
C62 C63 H63 . 119.9
C64 C63 H63 . 119.9
C65 C64 C63 . 116.4(3)
C65 C64 C67 . 120.6(3)
C63 C64 C67 . 122.9(3)
C66 C65 C64 . 119.4(3)
C66 C65 H65 . 120.3
C64 C65 H65 . 120.3
N51 C66 C65 . 125.0(3)
N51 C66 H66 . 117.5
C65 C66 H66 . 117.5
C68 C67 C64 . 125.3(3)
C68 C67 H67 . 117.3
C64 C67 H67 . 117.3
C67 C68 C69 . 128.5(3)
C67 C68 H68 . 115.7
C69 C68 H68 . 115.7
C70 C69 C74 . 115.1(3)
C70 C69 C68 . 120.8(3)
C74 C69 C68 . 124.1(3)
C71 C70 C69 . 123.4(3)
C71 C70 H70 . 118.3
C69 C70 H70 . 118.3
C70 C71 C72 . 120.8(3)
C70 C71 H71 . 119.6
C72 C71 H71 . 119.6
N52 C72 C73 . 123.1(3)
N52 C72 C71 . 121.0(3)
C73 C72 C71 . 115.9(3)
C74 C73 C72 . 122.2(3)
C74 C73 H73 . 118.9
C72 C73 H73 . 118.9
C73 C74 C69 . 122.4(3)
C73 C74 H74 . 118.8
C69 C74 H74 . 118.8
N52 C75 C76 . 110.9(3)
N52 C75 H75A . 109.5
C76 C75 H75A . 109.5
N52 C75 H75B . 109.5
C76 C75 H75B . 109.5
H75A C75 H75B . 108.1
C77 C76 C75 . 113.8(4)
C77 C76 H76A . 108.8
C75 C76 H76A . 108.8
C77 C76 H76B . 108.8
C75 C76 H76B . 108.8
H76A C76 H76B . 107.7
C76 C77 C78 . 117.7(5)
C76 C77 H77A . 107.9
C78 C77 H77A . 107.9
C76 C77 H77B . 107.9
C78 C77 H77B . 107.9
H77A C77 H77B . 107.2
C77 C78 H78A . 109.5
C77 C78 H78B . 109.5
H78A C78 H78B . 109.5
C77 C78 H78C . 109.5
H78A C78 H78C . 109.5
H78B C78 H78C . 109.5
N52 C79 C80 . 124.8(6)
N52 C79 C80' . 99.6(5)
N52 C79 H79A . 106.1
C80 C79 H79A . 106.1
N52 C79 H79B . 106.1
C80 C79 H79B . 106.1
H79A C79 H79B . 106.3
N52 C79 H79C . 111.8
C80' C79 H79C . 111.8
N52 C79 H79D . 111.8
C80' C79 H79D . 111.8
H79C C79 H79D . 109.6
C81 C80 C79 . 111.3(9)
C81 C80 H80A . 109.4
C79 C80 H80A . 109.4
C81 C80 H80B . 109.4
C79 C80 H80B . 109.4
H80A C80 H80B . 108.0
C80 C81 C82 . 108.9(8)
C80 C81 H81A . 109.9
C82 C81 H81A . 109.9
C80 C81 H81B . 109.9
C82 C81 H81B . 109.9
H81A C81 H81B . 108.3
C81' C80' C79 . 111.4(9)
C81' C80' H80C . 109.3
C79 C80' H80C . 109.3
C81' C80' H80D . 109.3
C79 C80' H80D . 109.3
H80C C80' H80D . 108.0
C80' C81' C82 . 104.1(9)
C80' C81' H81C . 110.9
C82 C81' H81C . 110.9
C80' C81' H81D . 110.9
C82 C81' H81D . 110.9
H81C C81' H81D . 109.0
C81 C82 H82A . 109.5
C81 C82 H82B . 109.5
H82A C82 H82B . 109.5
C81' C82 H82C . 70.8
C81' C82 H82D . 109.5
C81' C82 H82E . 109.5
C81 C82 H82E . 74.2
H82D C82 H82E . 109.5
C81' C82 H82F . 109.5
H82D C82 H82F . 109.5
H82E C82 H82F . 109.5
C6 N1 C2 . 116.4(3)
C12 N2 C19 . 123.1(3)
C12 N2 C15 . 120.4(3)
C19 N2 C15 . 116.5(3)
N1 C2 C3 . 123.1(3)
N1 C2 C2 2_545 115.9(3)
C3 C2 C2 2_545 121.0(4)
C2 C3 C4 . 119.9(3)
C2 C3 H3 . 120.1
C4 C3 H3 . 120.1
C5 C4 C3 . 116.4(3)
C5 C4 C7 . 119.6(3)
C3 C4 C7 . 124.0(3)
C6 C5 C4 . 119.5(3)
C6 C5 H5 . 120.2
C4 C5 H5 . 120.2
N1 C6 C5 . 124.7(3)
N1 C6 H6 . 117.6
C5 C6 H6 . 117.6
C8 C7 C4 . 126.5(3)
C8 C7 H7 . 116.7
C4 C7 H7 . 116.7
C7 C8 C9 . 127.9(3)
C7 C8 H8 . 116.0
C9 C8 H8 . 116.0
C14 C9 C10 . 116.1(3)
C14 C9 C8 . 120.7(3)
C10 C9 C8 . 123.2(3)
C11 C10 C9 . 121.6(3)
C11 C10 H10 . 119.2
C9 C10 H10 . 119.2
C10 C11 C12 . 121.8(3)
C10 C11 H11 . 119.1
C12 C11 H11 . 119.1
N2 C12 C11 . 121.6(3)
N2 C12 C13 . 122.1(3)
C11 C12 C13 . 116.3(3)
C14 C13 C12 . 120.9(3)
C14 C13 H13 . 119.6
C12 C13 H13 . 119.6
C13 C14 C9 . 123.2(3)
C13 C14 H14 . 118.4
C9 C14 H14 . 118.4
N2 C15 C16 . 113.5(3)
N2 C15 H15A . 108.9
C16 C15 H15A . 108.9
N2 C15 H15B . 108.9
C16 C15 H15B . 108.9
H15A C15 H15B . 107.7
C17 C16 C15 . 111.8(3)
C17 C16 H16A . 109.3
C15 C16 H16A . 109.3
C17 C16 H16B . 109.3
C15 C16 H16B . 109.3
H16A C16 H16B . 107.9
C18 C17 C16 . 112.8(3)
C18 C17 H17A . 109.0
C16 C17 H17A . 109.0
C18 C17 H17B . 109.0
C16 C17 H17B . 109.0
H17A C17 H17B . 107.8
C17 C18 H18A . 109.5
C17 C18 H18B . 109.5
H18A C18 H18B . 109.5
C17 C18 H18C . 109.5
H18A C18 H18C . 109.5
H18B C18 H18C . 109.5
N2 C19 C20 . 121.3(5)
N2 C19 C20' . 103.4(8)
N2 C19 H19A . 107.0
C20 C19 H19A . 107.0
N2 C19 H19B . 107.0
C20 C19 H19B . 107.0
H19A C19 H19B . 106.7
N2 C19 H19C . 111.1
C20 C19 H19C . 117.4
C20' C19 H19C . 111.1
N2 C19 H19D . 111.1
C20' C19 H19D . 111.1
H19C C19 H19D . 109.0
C21 C20 C19 . 121.4(11)
C21 C20 H20A . 107.0
C19 C20 H20A . 107.0
C21 C20 H20B . 107.0
C19 C20 H20B . 107.0
H20A C20 H20B . 106.7
C20 C21 C22 . 117.2(11)
C20 C21 H21A . 108.0
C22 C21 H21A . 108.0
C20 C21 H21B . 108.0
C22 C21 H21B . 108.0
H21A C21 H21B . 107.2
C20' C21' C22 . 119.6(11)
C20' C21' H21C . 107.4
C22 C21' H21C . 107.4
C20' C21' H21D . 107.4
C22 C21' H21D . 107.4
H21C C21' H21D . 107.0
C21' C20' C19 . 124.0(10)
C21' C20' H20C . 106.3
C19 C20' H20C . 106.3
C21' C20' H20D . 106.3
C19 C20' H20D . 106.3
H20C C20' H20D . 106.4
C21 C22 H22A . 109.5
C21 C22 H22B . 109.5
H22A C22 H22B . 109.5
C21 C22 H22C . 109.5
H22A C22 H22C . 109.5
H22B C22 H22C . 109.5
C21' C22 H22D . 109.5
C21' C22 H22E . 109.5
H22D C22 H22E . 109.5
C21' C22 H22F . 109.5
H22D C22 H22F . 109.5
H22E C22 H22F . 109.5

loop_
_geom_bond_atom_site_label_1
_geom_bond_atom_site_label_2
_geom_bond_site_symmetry_2
_geom_bond_distance
N51 C66 . 1.330(4)
N51 C62 . 1.340(4)
N52 C72 . 1.378(4)
N52 C79 . 1.440(4)
N52 C75 . 1.447(4)
C62 C63 . 1.381(4)
C62 C62 2 1.498(6)
C63 C64 . 1.391(4)
C63 H63 . 0.9300
C64 C65 . 1.378(4)
C64 C67 . 1.461(4)
C65 C66 . 1.375(4)
C65 H65 . 0.9300
C66 H66 . 0.9300
C67 C68 . 1.323(4)
C67 H67 . 0.9300
C68 C69 . 1.453(4)
C68 H68 . 0.9300
C69 C70 . 1.383(4)
C69 C74 . 1.392(4)
C70 C71 . 1.382(4)
C70 H70 . 0.9300
C71 C72 . 1.399(4)
C71 H71 . 0.9300
C72 C73 . 1.394(4)
C73 C74 . 1.368(4)
C73 H73 . 0.9300
C74 H74 . 0.9300
C75 C76 . 1.569(5)
C75 H75A . 0.9700
C75 H75B . 0.9700
C76 C77 . 1.389(6)
C76 H76A . 0.9700
C76 H76B . 0.9700
C77 C78 . 1.504(6)
C77 H77A . 0.9700
C77 H77B . 0.9700
C78 H78A . 0.9600
C78 H78B . 0.9600
C78 H78C . 0.9600
C79 C80 . 1.497(9)
C79 C80' . 1.582(11)
C79 H79A . 0.9700
C79 H79B . 0.9700
C79 H79C . 0.9700
C79 H79D . 0.9700
C80 C81 . 1.464(11)
C80 H80A . 0.9700
C80 H80B . 0.9700
C81 C82 . 1.611(10)
C81 H81A . 0.9700
C81 H81B . 0.9700
C80' C81' . 1.490(12)
C80' H80C . 0.9700
C80' H80D . 0.9700
C81' C82 . 1.562(12)
C81' H81C . 0.9700
C81' H81D . 0.9700
C82 H82A . 0.9600
C82 H82B . 0.9600
C82 H82C . 0.9600
C82 H82D . 0.9600
C82 H82E . 0.9600
C82 H82F . 0.9600
N1 C6 . 1.325(4)
N1 C2 . 1.339(4)
N2 C12 . 1.387(4)
N2 C19 . 1.446(4)
N2 C15 . 1.469(4)
C2 C3 . 1.384(4)
C2 C2 2_545 1.501(6)
C3 C4 . 1.395(4)
C3 H3 . 0.9300
C4 C5 . 1.389(4)
C4 C7 . 1.468(4)
C5 C6 . 1.369(4)
C5 H5 . 0.9300
C6 H6 . 0.9300
C7 C8 . 1.312(4)
C7 H7 . 0.9300
C8 C9 . 1.479(4)
C8 H8 . 0.9300
C9 C14 . 1.379(4)
C9 C10 . 1.389(4)
C10 C11 . 1.377(4)
C10 H10 . 0.9300
C11 C12 . 1.392(4)
C11 H11 . 0.9300
C12 C13 . 1.399(4)
C13 C14 . 1.367(4)
C13 H13 . 0.9300
C14 H14 . 0.9300
C15 C16 . 1.519(4)
C15 H15A . 0.9700
C15 H15B . 0.9700
C16 C17 . 1.515(5)
C16 H16A . 0.9700
C16 H16B . 0.9700
C17 C18 . 1.494(5)
C17 H17A . 0.9700
C17 H17B . 0.9700
C18 H18A . 0.9600
C18 H18B . 0.9600
C18 H18C . 0.9600
C19 C20 . 1.501(8)
C19 C20' . 1.534(11)
C19 H19A . 0.9700
C19 H19B . 0.9700
C19 H19C . 0.9700
C19 H19D . 0.9700
C20 C21 . 1.281(13)
C20 H20A . 0.9700
C20 H20B . 0.9700
C21 C22 . 1.589(11)
C21 H21A . 0.9700
C21 H21B . 0.9700
C21' C20' . 1.233(12)
C21' C22 . 1.559(11)
C21' H21C . 0.9700
C21' H21D . 0.9700
C20' H20C . 0.9700
C20' H20D . 0.9700
C22 H22A . 0.9600
C22 H22B . 0.9600
C22 H22C . 0.9600
C22 H22D . 0.9600
C22 H22E . 0.9600
C22 H22F . 0.9600

loop_
_geom_torsion_atom_site_label_1
_geom_torsion_atom_site_label_2
_geom_torsion_atom_site_label_3
_geom_torsion_atom_site_label_4
_geom_torsion_site_symmetry_1
_geom_torsion_site_symmetry_4
_geom_torsion
C66 N51 C62 C63 . . -0.5(4)
C66 N51 C62 C62 . 2 179.9(3)
N51 C62 C63 C64 . . 0.4(5)
C62 C62 C63 C64 2 . 179.9(3)
C62 C63 C64 C65 . . 0.9(4)
C62 C63 C64 C67 . . -178.6(3)
C63 C64 C65 C66 . . -2.0(5)
C67 C64 C65 C66 . . 177.5(3)
C62 N51 C66 C65 . . -0.7(5)
C64 C65 C66 N51 . . 2.1(5)
C65 C64 C67 C68 . . -155.0(3)
C63 C64 C67 C68 . . 24.5(5)
C64 C67 C68 C69 . . 179.4(3)
C67 C68 C69 C70 . . -168.0(3)
C67 C68 C69 C74 . . 11.9(5)
C74 C69 C70 C71 . . -2.8(5)
C68 C69 C70 C71 . . 177.1(3)
C69 C70 C71 C72 . . -0.5(5)
C79 N52 C72 C73 . . -168.9(3)
C75 N52 C72 C73 . . 1.5(5)
C79 N52 C72 C71 . . 12.4(5)
C75 N52 C72 C71 . . -177.2(3)
C70 C71 C72 N52 . . -177.5(3)
C70 C71 C72 C73 . . 3.8(5)
N52 C72 C73 C74 . . 177.5(3)
C71 C72 C73 C74 . . -3.8(5)
C72 C73 C74 C69 . . 0.5(5)
C70 C69 C74 C73 . . 2.8(4)
C68 C69 C74 C73 . . -177.1(3)
C72 N52 C75 C76 . . -82.7(4)
C79 N52 C75 C76 . . 88.4(4)
N52 C75 C76 C77 . . 173.8(4)
C75 C76 C77 C78 . . -176.4(4)
C72 N52 C79 C80 . . -110.7(7)
C75 N52 C79 C80 . . 78.5(7)
C72 N52 C79 C80' . . -89.7(6)
C75 N52 C79 C80' . . 99.4(6)
N52 C79 C80 C81 . . 74.5(12)
C80' C79 C80 C81 . . 32.3(11)
C79 C80 C81 C82 . . -179.6(7)
N52 C79 C80' C81' . . -178.7(10)
C80 C79 C80' C81' . . -32.7(12)
C79 C80' C81' C82 . . -178.1(8)
C80' C81' C82 C81 . . 31.6(8)
C80 C81 C82 C81' . . -34.2(10)
C6 N1 C2 C3 . . 0.9(4)
C6 N1 C2 C2 . 2_545 -179.3(3)
N1 C2 C3 C4 . . -1.6(5)
C2 C2 C3 C4 2_545 . 178.5(3)
C2 C3 C4 C5 . . 1.0(4)
C2 C3 C4 C7 . . -178.8(3)
C3 C4 C5 C6 . . 0.3(5)
C7 C4 C5 C6 . . -179.9(3)
C2 N1 C6 C5 . . 0.5(5)
C4 C5 C6 N1 . . -1.1(5)
C5 C4 C7 C8 . . 167.0(3)
C3 C4 C7 C8 . . -13.3(5)
C4 C7 C8 C9 . . 179.3(3)
C7 C8 C9 C14 . . 179.8(3)
C7 C8 C9 C10 . . -1.6(5)
C14 C9 C10 C11 . . -0.3(5)
C8 C9 C10 C11 . . -179.0(3)
C9 C10 C11 C12 . . 2.3(5)
C19 N2 C12 C11 . . 176.4(3)
C15 N2 C12 C11 . . -5.3(5)
C19 N2 C12 C13 . . -4.3(5)
C15 N2 C12 C13 . . 174.0(3)
C10 C11 C12 N2 . . 176.2(3)
C10 C11 C12 C13 . . -3.1(5)
N2 C12 C13 C14 . . -177.2(3)
C11 C12 C13 C14 . . 2.1(5)
C12 C13 C14 C9 . . -0.3(5)
C10 C9 C14 C13 . . -0.7(5)
C8 C9 C14 C13 . . 178.1(3)
C12 N2 C15 C16 . . 84.7(4)
C19 N2 C15 C16 . . -96.8(4)
N2 C15 C16 C17 . . -170.5(3)
C15 C16 C17 C18 . . -179.1(3)
C12 N2 C19 C20 . . 105.6(7)
C15 N2 C19 C20 . . -72.8(7)
C12 N2 C19 C20' . . 80.6(8)
C15 N2 C19 C20' . . -97.9(8)
N2 C19 C20 C21 . . -70.9(14)
C20' C19 C20 C21 . . -13(2)
C19 C20 C21 C22 . . 172.9(8)
C22 C21' C20' C19 . . 168.7(15)
N2 C19 C20' C21' . . 119(3)
C20 C19 C20' C21' . . -13.0(18)
C20' C21' C22 C21 . . -7.7(18)
C20 C21 C22 C21' . . -11.1(17)
